data_7133407
loop_
_publ_author_name
'Potempa, Kinga'
'Paliwoda, Damian'
'Jarzembska, Katarzyna N.'
'Kami&#x144;ski, Rados&#x142;aw'
'Kr&#xf3;wczy&#x144;ski, Adam'
'Borowski, Patryk'
'Hanfland, Michael'

_publ_section_title
;
 Pressure-induced single-crystal-to-single-crystal nitrite ligand
 isomerisation accompanied by a piezochromic effect.
;
_journal_issue 69
_journal_name_full 'Chemical communications (Cambridge, England)'
_journal_page_first 9194
_journal_page_last 9197
_journal_paper_doi 10.1039/d4cc02898h
_journal_volume 60
_journal_year 2024
_chemical_formula_moiety 'C15 H16 N6 Ni O4'
_chemical_formula_sum 'C15 H16 N6 Ni O4'
_chemical_formula_weight 403.05
_space_group_crystal_system monoclinic
_space_group_IT_number 9
_space_group_name_Hall 'C -2yc'
_space_group_name_H-M_alt 'C 1 c 1'
_atom_sites_solution_hydrogens geom
_audit_creation_date 2024-04-19
_audit_creation_method
;
Olex2 1.5
(compiled 2024.02.16 svn.r378c4104 for OlexSys, GUI svn.r6928)
;
_audit_update_record
;
2024-05-02 deposited with the CCDC.	2024-07-23 downloaded from the CCDC.
;
_cell_angle_alpha 90
_cell_angle_beta 110.60(2)
_cell_angle_gamma 90
_cell_formula_units_Z 4
_cell_length_a 13.295(3)
_cell_length_b 9.5267(13)
_cell_length_c 13.169(3)
_cell_measurement_reflns_used 420
_cell_measurement_temperature 293
_cell_measurement_theta_max 21.2040
_cell_measurement_theta_min 2.6370
_cell_volume 1561.3(6)
_computing_molecular_graphics 'Olex2 1.5 (Dolomanov et al., 2009)'
_computing_publication_material 'Olex2 1.5 (Dolomanov et al., 2009)'
_computing_structure_refinement 'XL  (Sheldrick, 2008)'
_diffrn_ambient_temperature 293
_diffrn_detector_area_resol_mean 13.3333
_diffrn_measured_fraction_theta_full 0.474
_diffrn_measured_fraction_theta_max 0.268
_diffrn_measurement_device_type 'esperanto CrysAlisPro umported from ESRF ID15B beamline'
_diffrn_measurement_method '\w scans'
_diffrn_radiation_type synchrotron
_diffrn_radiation_wavelength 0.40965
_diffrn_reflns_av_R_equivalents 0.0321
_diffrn_reflns_av_unetI/netI 0.1002
_diffrn_reflns_Laue_measured_fraction_full 0.474
_diffrn_reflns_Laue_measured_fraction_max 0.268
_diffrn_reflns_limit_h_max 15
_diffrn_reflns_limit_h_min -11
_diffrn_reflns_limit_k_max 15
_diffrn_reflns_limit_k_min -15
_diffrn_reflns_limit_l_max 15
_diffrn_reflns_limit_l_min -17
_diffrn_reflns_number 1943
_diffrn_reflns_point_group_measured_fraction_full 0.375
_diffrn_reflns_point_group_measured_fraction_max 0.203
_diffrn_reflns_theta_full 14.229
_diffrn_reflns_theta_max 21.235
_diffrn_reflns_theta_min 1.987
_diffrn_source synchrotron
_exptl_absorpt_coefficient_mu 0.296
_exptl_absorpt_correction_T_max 1.00000
_exptl_absorpt_correction_T_min 0.00411
_exptl_absorpt_correction_type multi-scan
_exptl_absorpt_process_details
;
CrysAlisPro 1.171.42.49 (Rigaku Oxford Diffraction, 2022)
Empirical absorption correction using spherical harmonics,
implemented in SCALE3 ABSPACK scaling algorithm.
;
_exptl_crystal_colour piezochromic
_exptl_crystal_density_diffrn 1.715
_exptl_crystal_description plate
_exptl_crystal_F_000 832
_exptl_crystal_size_max 0.13
_exptl_crystal_size_mid 0.07
_exptl_crystal_size_min 0.02
_refine_diff_density_max 0.715
_refine_diff_density_min -0.717
_refine_diff_density_rms 0.082
_refine_ls_abs_structure_details
;
 Flack x determined using 447 quotients [(I+)-(I-)]/[(I+)+(I-)]
 (Parsons, Flack and Wagner, Acta Cryst. B69 (2013) 249-259).
;
_refine_ls_abs_structure_Flack 0.35(10)
_refine_ls_extinction_method none
_refine_ls_goodness_of_fit_ref 1.072
_refine_ls_hydrogen_treatment constr
_refine_ls_matrix_type full
_refine_ls_number_parameters 277
_refine_ls_number_reflns 1838
_refine_ls_number_restraints 246
_refine_ls_restrained_S_all 1.017
_refine_ls_R_factor_all 0.0732
_refine_ls_R_factor_gt 0.0619
_refine_ls_shift/su_max 0.000
_refine_ls_shift/su_mean 0.000
_refine_ls_structure_factor_coef Fsqd
_refine_ls_weighting_details 'w=1/[\s^2^(Fo^2^)+(0.0725P)^2^+4.0959P] where P=(Fo^2^+2Fc^2^)/3'
_refine_ls_weighting_scheme calc
_refine_ls_wR_factor_gt 0.1648
_refine_ls_wR_factor_ref 0.1752
_reflns_Friedel_coverage 0.514
_reflns_Friedel_fraction_full 0.276
_reflns_Friedel_fraction_max 0.138
_reflns_number_gt 1584
_reflns_number_total 1838
_reflns_threshold_expression 'I > 2\s(I)'
_cod_data_source_file d4cc02898h2.cif
_cod_data_source_block Ni-diONO-16-I
_cod_depositor_comments 'Adding full bibliography for 7133389--7133407.cif.'
_cod_database_code 7133407
_shelx_shelxl_version_number 2018/3
_shelx_space_group_comment
;
The symmetry employed for this shelxl refinement is uniquely defined
by the following loop, which should always be used as a source of
symmetry information in preference to the above space-group names.
They are only intended as comments.
;
_olex2_refinement_description
;
1. Fixed Uiso
 At 1.2 times of:
  All C(H) groups, All C(H,H) groups
2. Shared sites
{C7A, C7B}
{C9A, C9B}
3. Restrained distances
 Ni1-O3A \\sim Ni1-O3B
 with sigma of 0.02
 O3A-N2A \\sim O3B-N2B
 with sigma of 0.02
 O4A-N2A \\sim O4B-N2B
 with sigma of 0.02
 Ni1-N2A \\sim Ni1-N2B
 with sigma of 0.04
 O3A-O4A \\sim O3B-O4B
 with sigma of 0.04
 Ni1-O1A \\sim Ni1-O1B
 with sigma of 0.02
 O1A-N1A \\sim O1B-N1B
 with sigma of 0.02
 O2A-N1A \\sim O2B-N1B
 with sigma of 0.02
 Ni1-N1A \\sim Ni1-N1B
 with sigma of 0.04
 O1A-O2A \\sim O1B-O2B
 with sigma of 0.04
4. Uiso/Uaniso restraints and constraints
C8B \\sim C8A: within 2A with sigma of 0.001 and sigma for terminal atoms of
0.002 within 2A
O3A: within 2A with sigma of 0.001 and sigma for terminal atoms of 0.002 within
2A
N2A: within 2A with sigma of 0.001 and sigma for terminal atoms of 0.002 within
2A
O4A: within 2A with sigma of 0.001 and sigma for terminal atoms of 0.002 within
2A
N3 \\sim C1 \\sim C2 \\sim C3 \\sim C4 \\sim C5: within 2A with sigma of 0.001
and sigma for terminal atoms of 0.002 within 2A
N6 \\sim C11 \\sim C12 \\sim C13 \\sim C14 \\sim C15: within 2A with sigma of
0.001 and sigma for terminal atoms of 0.002 within 2A
O3A \\sim O3B: within 2A with sigma of 0.01 and sigma for terminal atoms of
0.02 within 2A
N2B \\sim N2A: within 2A with sigma of 0.01 and sigma for terminal atoms of
0.02 within 2A
O4B \\sim O4A: within 2A with sigma of 0.01 and sigma for terminal atoms of
0.02 within 2A
O1A \\sim O1B: within 2A with sigma of 0.01 and sigma for terminal atoms of
0.02 within 2A
N1B \\sim N1A: within 2A with sigma of 0.01 and sigma for terminal atoms of
0.02 within 2A
O2B \\sim O2A: within 2A with sigma of 0.001 and sigma for terminal atoms of
0.002 within 2A
Uanis(O1A) \\sim Ueq, Uanis(O2A) \\sim Ueq, Uanis(N1A) \\sim Ueq: with sigma of
0.01 and sigma for terminal atoms of 0.02
Uanis(O3A) \\sim Ueq, Uanis(O4A) \\sim Ueq, Uanis(N2A) \\sim Ueq: with sigma of
0.01 and sigma for terminal atoms of 0.02
Uanis(C8B) \\sim Ueq, Uanis(C9A) \\sim Ueq, Uanis(C8A) \\sim Ueq, Uanis(C7A)
\\sim Ueq: with sigma of 0.001 and sigma for terminal atoms of 0.002
Uanis(N4) \\sim Ueq, Uanis(C6) \\sim Ueq, Uanis(N5) \\sim Ueq, Uanis(C10) \\sim
Ueq: with sigma of 0.01 and sigma for terminal atoms of 0.02
Uanis(O2A) \\sim Ueq, Uanis(N1A) \\sim Ueq, Uanis(O1A) \\sim Ueq: with sigma of
0.01 and sigma for terminal atoms of 0.02
Uanis(O4B) \\sim Ueq, Uanis(N2B) \\sim Ueq, Uanis(O3B) \\sim Ueq: with sigma of
0.01 and sigma for terminal atoms of 0.02
Uanis(O2B) \\sim Ueq, Uanis(N1B) \\sim Ueq, Uanis(O1B) \\sim Ueq: with sigma of
0.01 and sigma for terminal atoms of 0.02
Uanis(C7A) = Uanis(C7B)
Uanis(C9A) = Uanis(C9B)
5. Others
 Sof(C7B)=Sof(H7BA)=Sof(H7BB)=Sof(C8B)=Sof(H8BA)=Sof(H8BB)=Sof(C9B)=Sof(H9BA)=
 Sof(H9BB)=1-FVAR(1)
 Sof(C7A)=Sof(H7AA)=Sof(H7AB)=Sof(C8A)=Sof(H8AA)=Sof(H8AB)=Sof(C9A)=Sof(H9AA)=
 Sof(H9AB)=FVAR(1)
 Sof(O1B)=Sof(O2B)=Sof(N1B)=1-FVAR(2)
 Sof(O1A)=Sof(O2A)=Sof(N1A)=FVAR(2)
 Sof(O3B)=Sof(O4B)=Sof(N2B)=1-FVAR(3)
 Sof(O3A)=Sof(O4A)=Sof(N2A)=FVAR(3)
6.a Secondary CH2 refined with riding coordinates:
 C7A(H7AA,H7AB), C8A(H8AA,H8AB), C9A(H9AA,H9AB), C7B(H7BA,H7BB), C8B(H8BA,
 H8BB), C9B(H9BA,H9BB)
6.b Aromatic/amide H refined with riding coordinates:
 C1(H1), C2(H2), C3(H3), C4(H4), C12(H12), C13(H13), C14(H14), C15(H15),
 C6(H6), C10(H10)
6.c Fitted hexagon refined as free rotating group:
 N3(C1,C2,C3,C4,C5), N6(C11,C12,C13,C14,C15)
;
_olex2_submission_special_instructions 'No special instructions were received'

loop_
_space_group_symop_operation_xyz
'x, y, z'
'x, -y, z+1/2'
'x+1/2, y+1/2, z'
'x+1/2, -y+1/2, z+1/2'

loop_
_atom_site_label
_atom_site_type_symbol
_atom_site_fract_x
_atom_site_fract_y
_atom_site_fract_z
_atom_site_U_iso_or_equiv
_atom_site_adp_type
_atom_site_occupancy
_atom_site_site_symmetry_order
_atom_site_calc_flag
_atom_site_refinement_flags_posn
_atom_site_refinement_flags_adp
_atom_site_refinement_flags_occupancy
_atom_site_disorder_assembly
_atom_site_disorder_group
Ni1 Ni 0.4999(4) 0.28665(7) 0.2572(4) 0.0260(4) Uani 1 1 d D . . . .
O1A O 0.3638(14) 0.2666(14) 0.2883(13) 0.037(4) Uani 0.969(19) 1 d D U P A 3
O2A O 0.249(2) 0.333(2) 0.3638(19) 0.058(7) Uani 0.969(19) 1 d D U P A 3
N1A N 0.332(2) 0.3502(17) 0.3465(18) 0.046(6) Uani 0.969(19) 1 d D U P A 3
O1B O 0.387(10) 0.35(2) 0.314(17) 0.036(9) Uani 0.031(19) 1 d D U P A 4
O2B O 0.24(2) 0.31(6) 0.34(3) 0.058(7) Uani 0.031(19) 1 d D U P A 4
N1B N 0.291(10) 0.31(3) 0.29(2) 0.045(10) Uani 0.031(19) 1 d D U P A 4
O3A O 0.6405(15) 0.2608(14) 0.2221(11) 0.034(4) Uani 0.980(14) 1 d D U P A 5
O4A O 0.744(2) 0.335(2) 0.1516(18) 0.058(7) Uani 0.980(14) 1 d D U P A 5
N2A N 0.663(2) 0.3595(17) 0.1681(18) 0.045(5) Uani 0.980(14) 1 d D U P A 5
O3B O 0.613(17) 0.28(4) 0.18(2) 0.034(9) Uani 0.020(14) 1 d D U P A 6
O4B O 0.74(3) 0.16(5) 0.19(4) 0.061(18) Uani 0.020(14) 1 d D U P A 6
N2B N 0.707(11) 0.24(5) 0.24(2) 0.045(10) Uani 0.020(14) 1 d D U P A 6
N3 N 0.4228(7) 0.1597(7) 0.1201(5) 0.0268(18) Uani 1 1 d G U . . .
C1 C 0.4215(8) 0.0139(7) 0.1148(5) 0.0278(18) Uani 1 1 d G U . . .
H1 H 0.447497 -0.038747 0.178157 0.033 Uiso 1 1 calc R U . . .
C2 C 0.3813(10) -0.0531(5) 0.0148(7) 0.0284(18) Uani 1 1 d G U . . .
H2 H 0.380365 -0.150598 0.011258 0.034 Uiso 1 1 calc R U . . .
C3 C 0.3424(12) 0.0256(7) -0.0799(5) 0.0291(18) Uani 1 1 d G U . . .
H3 H 0.315454 -0.019194 -0.146842 0.035 Uiso 1 1 calc R U . . .
C4 C 0.3437(11) 0.1714(7) -0.0747(5) 0.0287(18) Uani 1 1 d G U . . .
H4 H 0.317675 0.224063 -0.138045 0.034 Uiso 1 1 calc R U . . .
C5 C 0.3839(8) 0.2384(5) 0.0253(6) 0.0276(18) Uani 1 1 d G U . . .
N4 N 0.4364(14) 0.4295(13) 0.1439(12) 0.031(4) Uani 1 1 d . U . . .
N5 N 0.5624(13) 0.4395(12) 0.3779(10) 0.025(3) Uani 1 1 d . U . . .
N6 N 0.5749(8) 0.1583(8) 0.3930(5) 0.038(2) Uani 1 1 d G U . . .
C11 C 0.6060(9) 0.2413(6) 0.4858(7) 0.039(2) Uani 1 1 d G U . . .
C12 C 0.6535(12) 0.1800(8) 0.5873(6) 0.039(2) Uani 1 1 d G U . . .
H12 H 0.674335 0.235601 0.649293 0.047 Uiso 1 1 calc R U . . .
C13 C 0.6698(13) 0.0358(8) 0.5961(6) 0.040(2) Uani 1 1 d G U . . .
H13 H 0.701618 -0.005202 0.663980 0.048 Uiso 1 1 calc R U . . .
C14 C 0.6387(11) -0.0473(6) 0.5034(8) 0.039(2) Uani 1 1 d G U . . .
H14 H 0.649640 -0.143795 0.509241 0.047 Uiso 1 1 calc R U . . .
C15 C 0.5912(9) 0.0140(8) 0.4018(6) 0.039(2) Uani 1 1 d G U . . .
H15 H 0.570376 -0.041584 0.339813 0.046 Uiso 1 1 calc R U . . .
C6 C 0.398(2) 0.3913(16) 0.0469(16) 0.041(5) Uani 1 1 d . U . . .
H6 H 0.379254 0.456252 -0.009434 0.049 Uiso 1 1 calc R U . . .
C7A C 0.4407(19) 0.5874(16) 0.1513(15) 0.037(4) Uani 0.46(4) 1 d . U P B 1
H7AA H 0.503023 0.621517 0.136620 0.045 Uiso 0.46(4) 1 calc R U P B 1
H7AB H 0.376960 0.627021 0.097406 0.045 Uiso 0.46(4) 1 calc R U P B 1
C8A C 0.447(3) 0.631(2) 0.257(2) 0.030(3) Uani 0.46(4) 1 d . U P B 1
H8AA H 0.386303 0.590965 0.272072 0.036 Uiso 0.46(4) 1 calc R U P B 1
H8AB H 0.439589 0.732116 0.257327 0.036 Uiso 0.46(4) 1 calc R U P B 1
C9A C 0.5529(18) 0.5891(14) 0.3532(15) 0.035(3) Uani 0.46(4) 1 d . U P B 1
H9AA H 0.614218 0.618312 0.334822 0.042 Uiso 0.46(4) 1 calc R U P B 1
H9AB H 0.555363 0.640138 0.417816 0.042 Uiso 0.46(4) 1 calc R U P B 1
C7B C 0.4407(19) 0.5874(16) 0.1513(15) 0.037(4) Uani 0.54(4) 1 d . . P B 2
H7BA H 0.440816 0.626468 0.083264 0.045 Uiso 0.54(4) 1 calc R U P B 2
H7BB H 0.377615 0.622147 0.164022 0.045 Uiso 0.54(4) 1 calc R U P B 2
C8B C 0.537(2) 0.632(2) 0.2387(19) 0.030(3) Uani 0.54(4) 1 d . U P B 2
H8BA H 0.538832 0.733528 0.236975 0.036 Uiso 0.54(4) 1 calc R U P B 2
H8BB H 0.597917 0.597968 0.222208 0.036 Uiso 0.54(4) 1 calc R U P B 2
C9B C 0.5529(18) 0.5891(14) 0.3532(15) 0.035(3) Uani 0.54(4) 1 d . . P B 2
H9BA H 0.617369 0.634986 0.400779 0.042 Uiso 0.54(4) 1 calc R U P B 2
H9BB H 0.493051 0.625383 0.371272 0.042 Uiso 0.54(4) 1 calc R U P B 2
C10 C 0.6093(17) 0.3852(14) 0.4721(13) 0.026(4) Uani 1 1 d . U . . .
H10 H 0.645460 0.442324 0.530878 0.032 Uiso 1 1 calc R U . . .

loop_
_atom_site_aniso_label
_atom_site_aniso_U_11
_atom_site_aniso_U_22
_atom_site_aniso_U_33
_atom_site_aniso_U_23
_atom_site_aniso_U_13
_atom_site_aniso_U_12
Ni1 0.0305(9) 0.0230(4) 0.0236(6) -0.0005(7) 0.0085(5) -0.0014(8)
O1A 0.028(7) 0.034(5) 0.045(7) -0.008(4) 0.007(5) 0.004(4)
O2A 0.054(13) 0.066(9) 0.058(11) -0.006(7) 0.025(9) 0.015(7)
N1A 0.049(10) 0.045(6) 0.044(8) -0.006(5) 0.018(7) -0.002(6)
O1B 0.031(12) 0.034(12) 0.039(12) -0.003(10) 0.010(9) 0.002(10)
O2B 0.054(13) 0.066(9) 0.058(11) -0.006(7) 0.025(9) 0.015(8)
N1B 0.048(13) 0.044(12) 0.045(13) -0.002(10) 0.017(10) -0.001(10)
O3A 0.041(8) 0.033(5) 0.030(6) -0.001(4) 0.015(5) 0.006(4)
O4A 0.045(14) 0.086(9) 0.057(11) -0.013(8) 0.036(10) 0.003(8)
N2A 0.042(9) 0.044(6) 0.050(8) 0.015(5) 0.018(6) 0.006(5)
O3B 0.037(12) 0.033(12) 0.032(12) -0.001(10) 0.013(9) 0.003(10)
O4B 0.05(2) 0.07(2) 0.06(2) -0.01(2) 0.027(19) 0.00(2)
N2B 0.044(13) 0.045(12) 0.048(13) 0.007(10) 0.017(10) 0.003(10)
N3 0.028(4) 0.026(3) 0.031(3) -0.0015(17) 0.016(3) -0.0082(18)
C1 0.029(4) 0.027(3) 0.032(3) -0.0027(17) 0.016(3) -0.0085(18)
C2 0.029(4) 0.028(3) 0.032(3) -0.0038(17) 0.016(3) -0.0072(18)
C3 0.030(4) 0.029(3) 0.032(3) -0.0045(17) 0.015(3) -0.0066(19)
C4 0.029(4) 0.029(3) 0.031(3) -0.0027(18) 0.015(3) -0.0075(19)
C5 0.028(4) 0.028(3) 0.031(3) -0.0019(18) 0.015(3) -0.0082(18)
N4 0.034(8) 0.021(5) 0.040(7) -0.001(4) 0.016(5) -0.001(4)
N5 0.034(7) 0.023(4) 0.019(5) -0.011(3) 0.010(4) -0.003(4)
N6 0.034(4) 0.042(3) 0.026(3) 0.002(2) -0.003(3) -0.007(2)
C11 0.035(4) 0.044(3) 0.027(3) 0.002(2) -0.003(3) -0.006(2)
C12 0.035(4) 0.045(3) 0.028(3) 0.002(2) -0.002(3) -0.006(2)
C13 0.036(4) 0.045(3) 0.028(3) 0.003(2) -0.001(3) -0.006(2)
C14 0.035(4) 0.043(3) 0.028(3) 0.003(2) -0.001(3) -0.006(2)
C15 0.035(4) 0.043(3) 0.028(3) 0.002(2) -0.002(3) -0.006(2)
C6 0.044(10) 0.031(6) 0.041(8) 0.008(5) 0.007(6) 0.009(5)
C7A 0.038(4) 0.036(4) 0.038(4) 0.0002(13) 0.0134(17) -0.0002(13)
C8A 0.030(3) 0.030(3) 0.031(3) -0.0002(11) 0.0108(14) 0.0000(11)
C9A 0.035(4) 0.033(3) 0.035(3) -0.0007(13) 0.0126(16) -0.0002(13)
C7B 0.038(4) 0.036(4) 0.038(4) 0.0002(13) 0.0134(17) -0.0002(13)
C8B 0.030(3) 0.030(3) 0.030(3) -0.0003(11) 0.0107(14) -0.0002(11)
C9B 0.035(4) 0.033(3) 0.035(3) -0.0007(13) 0.0126(16) -0.0002(13)
C10 0.028(7) 0.029(5) 0.023(6) -0.006(4) 0.010(5) -0.003(4)

loop_
_atom_type_symbol
_atom_type_description
_atom_type_scat_dispersion_real
_atom_type_scat_dispersion_imag
_atom_type_scat_source
C C -0.0011 0.0005 'International Tables Vol C Tables 4.2.6.8 and 6.1.1.4'
H H 0.0000 0.0000 'International Tables Vol C Tables 4.2.6.8 and 6.1.1.4'
N N -0.0016 0.0010 'International Tables Vol C Tables 4.2.6.8 and 6.1.1.4'
Ni Ni 0.1705 0.4035 'International Tables Vol C Tables 4.2.6.8 and 6.1.1.4'
O O -0.0014 0.0018 'International Tables Vol C Tables 4.2.6.8 and 6.1.1.4'

loop_
_geom_angle_atom_site_label_1
_geom_angle_atom_site_label_2
_geom_angle_atom_site_label_3
_geom_angle
_geom_angle_site_symmetry_1
_geom_angle_site_symmetry_3
_geom_angle_publ_flag
O1A Ni1 N3 85.3(5) . . ?
O1A Ni1 N5 93.3(7) . . ?
O1A Ni1 N6 87.9(6) . . ?
O1B Ni1 N3 107(5) . . ?
O1B Ni1 N5 69(5) . . ?
O1B Ni1 N6 93(7) . . ?
O3A Ni1 N3 86.9(5) . . ?
O3A Ni1 N5 95.9(6) . . ?
O3A Ni1 N6 85.8(6) . . ?
O3B Ni1 N3 78(10) . . ?
O3B Ni1 N5 102(10) . . ?
O3B Ni1 N6 101(7) . . ?
N4 Ni1 O1A 92.5(7) . . ?
N4 Ni1 O1B 84(7) . . ?
N4 Ni1 O3A 95.3(7) . . ?
N4 Ni1 O3B 80(7) . . ?
N4 Ni1 N3 78.4(4) . . ?
N4 Ni1 N5 92.5(2) . . ?
N4 Ni1 N6 172.0(5) . . ?
N5 Ni1 N3 170.8(4) . . ?
N5 Ni1 N6 79.4(4) . . ?
N6 Ni1 N3 109.60(15) . . ?
N1A O1A Ni1 125.6(17) . . ?
O2A N1A O1A 123(2) . . ?
N1B O1B Ni1 126(5) . . ?
N2A O3A Ni1 116.0(16) . . ?
O4A N2A O3A 111(2) . . ?
N2B O3B Ni1 117(5) . . ?
O4B N2B O3B 111(6) . . ?
C1 N3 Ni1 127.4(4) . . ?
C1 N3 C5 120.0 . . ?
C5 N3 Ni1 111.9(4) . . ?
N3 C1 H1 120.0 . . ?
C2 C1 N3 120.0 . . ?
C2 C1 H1 120.0 . . ?
C1 C2 H2 120.0 . . ?
C1 C2 C3 120.0 . . ?
C3 C2 H2 120.0 . . ?
C2 C3 H3 120.0 . . ?
C4 C3 C2 120.0 . . ?
C4 C3 H3 120.0 . . ?
C3 C4 H4 120.0 . . ?
C3 C4 C5 120.0 . . ?
C5 C4 H4 120.0 . . ?
N3 C5 C6 112.1(9) . . ?
C4 C5 N3 120.0 . . ?
C4 C5 C6 127.8(9) . . ?
C6 N4 Ni1 118.9(10) . . ?
C6 N4 C7A 110.4(15) . . ?
C6 N4 C7B 110.4(15) . . ?
C7A N4 Ni1 130.0(10) . . ?
C7B N4 Ni1 130.0(10) . . ?
C9A N5 Ni1 121.9(10) . . ?
C9B N5 Ni1 121.9(10) . . ?
C10 N5 Ni1 112.4(9) . . ?
C10 N5 C9A 125.7(13) . . ?
C10 N5 C9B 125.7(13) . . ?
C11 N6 Ni1 108.7(5) . . ?
C11 N6 C15 120.0 . . ?
C15 N6 Ni1 131.2(4) . . ?
C12 C11 N6 120.0 . . ?
C10 C11 N6 117.5(9) . . ?
C10 C11 C12 121.1(8) . . ?
C11 C12 H12 120.0 . . ?
C11 C12 C13 120.0 . . ?
C13 C12 H12 120.0 . . ?
C12 C13 H13 120.0 . . ?
C14 C13 C12 120.0 . . ?
C14 C13 H13 120.0 . . ?
C13 C14 H14 120.0 . . ?
C13 C14 C15 120.0 . . ?
C15 C14 H14 120.0 . . ?
N6 C15 H15 120.0 . . ?
C14 C15 N6 120.0 . . ?
C14 C15 H15 120.0 . . ?
C5 C6 H6 121.3 . . ?
N4 C6 C5 117.4(14) . . ?
N4 C6 H6 121.3 . . ?
N4 C7A H7AA 109.7 . . ?
N4 C7A H7AB 109.7 . . ?
H7AA C7A H7AB 108.2 . . ?
C8A C7A N4 109.8(19) . . ?
C8A C7A H7AA 109.7 . . ?
C8A C7A H7AB 109.7 . . ?
C7A C8A H8AA 108.3 . . ?
C7A C8A H8AB 108.3 . . ?
C7A C8A C9A 116(3) . . ?
H8AA C8A H8AB 107.4 . . ?
C9A C8A H8AA 108.3 . . ?
C9A C8A H8AB 108.3 . . ?
N5 C9A C8A 114.1(15) . . ?
N5 C9A H9AA 108.7 . . ?
N5 C9A H9AB 108.7 . . ?
C8A C9A H9AA 108.7 . . ?
C8A C9A H9AB 108.7 . . ?
H9AA C9A H9AB 107.6 . . ?
N4 C7B H7BA 109.6 . . ?
N4 C7B H7BB 109.6 . . ?
H7BA C7B H7BB 108.1 . . ?
C8B C7B N4 110.2(14) . . ?
C8B C7B H7BA 109.6 . . ?
C8B C7B H7BB 109.6 . . ?
C7B C8B H8BA 107.4 . . ?
C7B C8B H8BB 107.4 . . ?
C7B C8B C9B 120(3) . . ?
H8BA C8B H8BB 106.9 . . ?
C9B C8B H8BA 107.4 . . ?
C9B C8B H8BB 107.4 . . ?
N5 C9B C8B 117.3(17) . . ?
N5 C9B H9BA 108.0 . . ?
N5 C9B H9BB 108.0 . . ?
C8B C9B H9BA 108.0 . . ?
C8B C9B H9BB 108.0 . . ?
H9BA C9B H9BB 107.2 . . ?
N5 C10 C11 119.8(12) . . ?
N5 C10 H10 120.1 . . ?
C11 C10 H10 120.1 . . ?

loop_
_geom_bond_atom_site_label_1
_geom_bond_atom_site_label_2
_geom_bond_distance
_geom_bond_site_symmetry_2
_geom_bond_publ_flag
Ni1 O1A 2.00(2) . ?
Ni1 O1B 2.00(4) . ?
Ni1 O3A 2.09(2) . ?
Ni1 O3B 2.09(3) . ?
Ni1 N3 2.115(5) . ?
Ni1 N4 1.976(13) . ?
Ni1 N5 2.100(10) . ?
Ni1 N6 2.106(5) . ?
O1A N1A 1.28(3) . ?
O2A N1A 1.21(4) . ?
O1B N1B 1.28(4) . ?
O2B N1B 1.21(5) . ?
O3A N2A 1.28(3) . ?
O4A N2A 1.20(4) . ?
O3B N2B 1.27(4) . ?
O4B N2B 1.20(5) . ?
N3 C1 1.3900 . ?
N3 C5 1.3900 . ?
C1 H1 0.9300 . ?
C1 C2 1.3900 . ?
C2 H2 0.9300 . ?
C2 C3 1.3900 . ?
C3 H3 0.9300 . ?
C3 C4 1.3900 . ?
C4 H4 0.9300 . ?
C4 C5 1.3900 . ?
C5 C6 1.484(16) . ?
N4 C6 1.25(2) . ?
N4 C7A 1.51(2) . ?
N4 C7B 1.51(2) . ?
N5 C9A 1.458(18) . ?
N5 C9B 1.458(18) . ?
N5 C10 1.28(2) . ?
N6 C11 1.3900 . ?
N6 C15 1.3900 . ?
C11 C12 1.3900 . ?
C11 C10 1.386(15) . ?
C12 H12 0.9300 . ?
C12 C13 1.3900 . ?
C13 H13 0.9300 . ?
C13 C14 1.3900 . ?
C14 H14 0.9300 . ?
C14 C15 1.3900 . ?
C15 H15 0.9300 . ?
C6 H6 0.9300 . ?
C7A H7AA 0.9700 . ?
C7A H7AB 0.9700 . ?
C7A C8A 1.43(4) . ?
C8A H8AA 0.9700 . ?
C8A H8AB 0.9700 . ?
C8A C9A 1.57(3) . ?
C9A H9AA 0.9700 . ?
C9A H9AB 0.9700 . ?
C7B H7BA 0.9700 . ?
C7B H7BB 0.9700 . ?
C7B C8B 1.45(3) . ?
C8B H8BA 0.9700 . ?
C8B H8BB 0.9700 . ?
C8B C9B 1.50(3) . ?
C9B H9BA 0.9700 . ?
C9B H9BB 0.9700 . ?
C10 H10 0.9300 . ?

loop_
_geom_torsion_atom_site_label_1
_geom_torsion_atom_site_label_2
_geom_torsion_atom_site_label_3
_geom_torsion_atom_site_label_4
_geom_torsion
_geom_torsion_site_symmetry_1
_geom_torsion_site_symmetry_2
_geom_torsion_site_symmetry_3
_geom_torsion_site_symmetry_4
_geom_torsion_publ_flag
Ni1 O1A N1A O2A -179.3(18) . . . . ?
Ni1 O1B N1B O2B 152(41) . . . . ?
Ni1 O3A N2A O4A -179.6(14) . . . . ?
Ni1 O3B N2B O4B 133(47) . . . . ?
Ni1 N3 C1 C2 -169.9(9) . . . . ?
Ni1 N3 C5 C4 171.4(8) . . . . ?
Ni1 N3 C5 C6 -5.1(15) . . . . ?
Ni1 N4 C6 C5 12(4) . . . . ?
Ni1 N4 C7A C8A -31(4) . . . . ?
Ni1 N4 C7B C8B 26(4) . . . . ?
Ni1 N5 C9A C8A 33(3) . . . . ?
Ni1 N5 C9B C8B -23(3) . . . . ?
Ni1 N5 C10 C11 -5(3) . . . . ?
Ni1 N6 C11 C12 177.2(9) . . . . ?
Ni1 N6 C11 C10 -16.2(14) . . . . ?
Ni1 N6 C15 C14 -176.5(11) . . . . ?
N3 C1 C2 C3 0.0 . . . . ?
N3 C5 C6 N4 -4(3) . . . . ?
C1 N3 C5 C4 0.0 . . . . ?
C1 N3 C5 C6 -176.5(16) . . . . ?
C1 C2 C3 C4 0.0 . . . . ?
C2 C3 C4 C5 0.0 . . . . ?
C3 C4 C5 N3 0.0 . . . . ?
C3 C4 C5 C6 175.9(18) . . . . ?
C4 C5 C6 N4 -179.8(18) . . . . ?
C5 N3 C1 C2 0.0 . . . . ?
N4 C7A C8A C9A 66(3) . . . . ?
N4 C7B C8B C9B -62(4) . . . . ?
N6 C11 C12 C13 0.0 . . . . ?
N6 C11 C10 N5 15(3) . . . . ?
C11 N6 C15 C14 0.0 . . . . ?
C11 C12 C13 C14 0.0 . . . . ?
C12 C11 C10 N5 -178.2(18) . . . . ?
C12 C13 C14 C15 0.0 . . . . ?
C13 C14 C15 N6 0.0 . . . . ?
C15 N6 C11 C12 0.0 . . . . ?
C15 N6 C11 C10 166.6(16) . . . . ?
C6 N4 C7A C8A 159(3) . . . . ?
C6 N4 C7B C8B -143(3) . . . . ?
C7A N4 C6 C5 -177(2) . . . . ?
C7A C8A C9A N5 -71(4) . . . . ?
C9A N5 C10 C11 175(2) . . . . ?
C7B N4 C6 C5 -177(2) . . . . ?
C7B C8B C9B N5 63(4) . . . . ?
C9B N5 C10 C11 175(2) . . . . ?
C10 N5 C9A C8A -148(3) . . . . ?
C10 N5 C9B C8B 156(2) . . . . ?
C10 C11 C12 C13 -166.1(18) . . . . ?
